data_4502060
loop_
_publ_author_name
'Lapidus, Saul H.'
'Stephens, Peter W.'
'Arora, Kapildev K.'
'Shattock, Tanise R.'
'Zaworotko, Michael J.'

_publ_section_title
;
 A Comparison of Cocrystal Structure Solutions from Powder and Single
 Crystal Techniques
;
_journal_issue 10
_journal_name_full 'Crystal Growth &amp; Design'
_journal_page_first 4630
_journal_paper_doi 10.1021/cg1009237
_journal_volume 10
_journal_year 2010
_chemical_formula_moiety 'C6 H8 O6, C6 H5 N O2'
_chemical_formula_sum 'C12 H13 N O8'
_chemical_formula_weight 299.23
_chemical_name_common '1:1 Co-crystal of LAA + NA'
_chemical_name_systematic
;
1:1 Co-crystal of L-ascorbic acid and Nicotinic acid  
;
_space_group_IT_number 19
_space_group_name_H-M_alt 'P 21 21 21'
_symmetry_space_group_name_Hall 'P 2ac 2ab'
_symmetry_space_group_name_H-M 'P 21 21 21'
_cell_angle_alpha 90
_cell_angle_beta 90
_cell_angle_gamma 90
_cell_formula_units_Z 4
_cell_length_a 5.39362(16)
_cell_length_b 8.17308(25)
_cell_length_c 28.3888(9)
_cell_measurement_temperature 300
_cell_volume 1251.45(7)
_computing_cell_refinement TOPAS-Academic
_computing_data_collection SPEC
_computing_data_reduction TOPAS-Academic
_computing_structure_refinement TOPAS-Academic
_computing_structure_solution TOPAS-Academic
_diffrn_ambient_temperature 300
_diffrn_detector 'NaI scintillation counter'
_diffrn_measurement_device_type 'Huber diffractometer'
_diffrn_radiation_monochromator 'Si(111) channel cut'
_diffrn_radiation_type synchrotron
_diffrn_radiation_wavelength 0.698914
_diffrn_source synchrotron
_pd_block_diffractogram_id Saul_10
_pd_instr_location
;
X16C, National Synchrotron Light Source, Brookhaven National Laboratory
;
_pd_meas_2theta_range_inc 0.005
_pd_meas_2theta_range_max 16.0
_pd_meas_2theta_range_min 2.0
_pd_meas_number_of_points 2801
_pd_meas_scan_method step
_pd_proc_2theta_range_inc 0.005
_pd_proc_2theta_range_max 16.0
_pd_proc_2theta_range_min 2.0
_pd_proc_ls_background_function
;
Chebyshev polynomial with 11 coefficients
;
_pd_proc_ls_pref_orient_corr
;
none
;
_pd_proc_ls_profile_function
;
Simple_Axial_model function with Rp=9999,Rs=330 in TOPAS-Academic
;
_pd_proc_ls_prof_R_factor 0.09499
_pd_proc_ls_prof_wR_expected 0.05021
_pd_proc_ls_prof_wR_factor 0.11949
_pd_proc_wavelength 0.698914
_pd_spec_mounting
;
capillary
;
_pd_spec_mount_mode transmission
_pd_spec_shape cylinder
_refine_ls_goodness_of_fit_all 2.380
_refine_ls_number_parameters 46
_refine_ls_weighting_details 1/(sigma*sigma)
_refine_ls_weighting_scheme sigma
_cod_data_source_file cg1009237_si_010.cif
_cod_data_source_block Saul_10
_cod_database_code 4502060

loop_
_symmetry_equiv_pos_site_id
_symmetry_equiv_pos_as_xyz
1 '-x, y+1/2, -z+1/2'
2 '-x+1/2, -y, z+1/2'
3 'x, y, z'
4 'x+1/2, -y+1/2, -z'

loop_
_atom_site_label
_atom_site_type_symbol
_atom_site_symmetry_multiplicity
_atom_site_fract_x
_atom_site_fract_y
_atom_site_fract_z
_atom_site_occupancy
_atom_site_B_iso_or_equiv
C3 C 0 0.05737 0.41941 -0.66967 1 3.37(49)
C2 C 0 -0.07171547 0.3456272 -0.6347273 1 3.37(49)
C6 C 0 -0.3325199 0.2224405 -0.6910647 1 3.37(49)
C5 C 0 -0.2669713 0.2469647 -0.6453405 1 3.37(49)
C4 C 0 -0.009114559 0.3944128 -0.7154451 1 3.37(49)
C7 C 0 0.268926 0.5263089 -0.6581708 1 3.37(49)
O1 O 0 0.3346662 0.5285822 -0.6154099 1 3.37(49)
O2 O 0 0.3614704 0.6037192 -0.6919515 1 3.37(49)
N1 N 0 -0.2034344 0.2962233 -0.7260074 1 3.37(49)
H6 H 0 -0.4617153 0.1571583 -0.6980872 1 3.37(49)
H5 H 0 -0.352795 0.1979095 -0.6221085 1 3.37(49)
H4 H 0 0.07629577 0.4432727 -0.738766 1 3.37(49)
H2 H 0 -0.02834378 0.3618542 -0.6044729 1 3.37(49)
H1N H 0 -0.2468061 0.2799963 -0.7562619 1 3.37(49)
H16 H 0 -0.4042291 -0.3583807 0.3928945 1 3.37(49)
H17 H 0 -0.357571 -0.2868801 0.3258504 1 3.37(49)
H14 H 0 -0.3972014 0.06430854 0.4624368 1 3.37(49)
H20 H 0 0.3121972 -0.05255146 0.5319782 1 3.37(49)
C13 C 0 0.05469 -0.13801 0.4306 1 3.37(49)
C14 C 0 -0.1349644 -0.2197685 0.4015735 1 3.37(49)
C15 C 0 -0.1002119 -0.1670222 0.3523725 1 3.37(49)
C16 C 0 0.1096731 -0.05209547 0.3492022 1 3.37(49)
O5 O 0 0.2070473 -0.0300614 0.3928966 1 3.37(49)
O8 O 0 0.1822053 0.01181833 0.3131737 1 3.37(49)
O7 O 0 -0.2409951 -0.2170069 0.3153701 1 3.37(49)
O6 O 0 -0.3109966 -0.3252787 0.4173991 1 3.37(49)
C12 C 0 -0.0649128 -0.0444075 0.4687101 1 3.37(49)
C11 C 0 0.1103263 0.0796792 0.4863233 1 3.37(49)
O4 O 0 -0.2516221 0.07438108 0.4472171 1 3.37(49)
O3 O 0 0.3441475 -0.005905002 0.5039094 1 3.37(49)
H13 H 0 0.1708452 -0.203243 0.4434583 1 3.37(49)
H12 H 0 -0.1185572 -0.1140287 0.491058 1 3.37(49)
H18 H 0 0.1408474 0.1525 0.4632603 1 3.37(49)
H19 H 0 0.08829112 0.09184774 0.5175524 1 3.37(49)

loop_
_atom_type_symbol
_atom_type_description
_atom_type_scat_dispersion_real
_atom_type_scat_dispersion_imag
_atom_type_scat_source
C C 0.0033 0.0016 'International Tables Vol C Tables 4.2.6.8 and 6.1.1.4'
H H 0.0000 0.0000 'International Tables Vol C Tables 4.2.6.8 and 6.1.1.4'
N N 0.0061 0.0033 'International Tables Vol C Tables 4.2.6.8 and 6.1.1.4'
O O 0.0106 0.0060 'International Tables Vol C Tables 4.2.6.8 and 6.1.1.4'

loop_
_geom_angle_atom_site_label_1
_geom_angle_atom_site_label_2
_geom_angle_atom_site_label_3
_geom_angle
_geom_angle_publ_flag
C13 O5 C16 109.66(27) yes
C11 O3 H20 109.00 no
C12 O4 H14 109.00 no
C14 O6 H16 109.00 no
C15 O7 H17 109.00 no
C4 N1 C6 120.00 yes
C6 N1 H1N 120.00 no
C4 N1 H1N 120.00 no
O3 C11 C12 109.00 yes
O4 C12 C13 109.00 yes
C11 C12 C13 109.00 no
O4 C12 C11 96.95(78) yes
O5 C13 C12 115.24(44) yes
C12 C13 C14 110.00 no
O5 C13 C14 103.34(27) yes
O6 C14 C13 126.00 yes
O6 C14 C15 126.00 yes
C13 C14 C15 108.00 no
O7 C15 C16 125.00 yes
O7 C15 C14 125.00 yes
C14 C15 C16 110.00 no
O5 C16 C15 109.00 yes
O8 C16 C15 125.00 yes
O5 C16 O8 126.00 yes
C12 C11 H18 109.00 no
C12 C11 H19 109.00 no
O3 C11 H19 81.00 no
O3 C11 H18 113.00 no
H18 C11 H19 132.00 no
C11 C12 H12 114.00 no
C13 C12 H12 109.00 no
O4 C12 H12 118.00 no
C14 C13 H13 116.00 no
C12 C13 H13 108.00 no
O5 C13 H13 104.00 no
C3 C2 C5 120.00 no
C2 C3 C7 120.00 no
C2 C3 C4 119.76(38) no
C4 C3 C7 120.24(38) no
N1 C4 C3 120.24(38) yes
C2 C5 C6 120.00 no
N1 C6 C5 120.00 yes
O2 C7 C3 116.00 yes
O1 C7 O2 128.00 yes
O1 C7 C3 116.00 yes
C3 C2 H2 120.00 no
C5 C2 H2 120.00 no
N1 C4 H4 120.00 no
C3 C4 H4 120.00 no
C2 C5 H5 120.00 no
C6 C5 H5 120.00 no
N1 C6 H6 120.00 no
C5 C6 H6 120.00 no

loop_
_geom_bond_atom_site_label_1
_geom_bond_atom_site_label_2
_geom_bond_distance
_geom_bond_publ_flag
O3 C11 1.526(10) yes
O4 C12 1.526(10) yes
O5 C13 1.6122(67) yes
O5 C16 1.3590(68) yes
O6 C14 1.3590(68) yes
O7 C15 1.3590(68) yes
O8 C16 1.213(13) yes
O3 H20 0.9000 no
O4 H14 0.9000 no
O6 H16 0.9000 no
O7 H17 0.9000 no
O1 C7 1.265(14) yes
O2 C7 1.253(12) yes
N1 C6 1.3537(80) yes
N1 C4 1.3537(80) yes
N1 H1N 0.9000 no
C11 C12 1.4737(45) no
C12 C13 1.4737(45) no
C13 C14 1.4737(45) no
C14 C15 1.4737(45) no
C15 C16 1.4737(45) no
C11 H19 0.9000 no
C11 H18 0.9000 no
C12 H12 0.9000 no
C13 H13 0.9000 no
C2 C3 1.3537(80) no
C2 C5 1.3602(67) no
C3 C7 1.4737(45) no
C3 C4 1.363(11) no
C5 C6 1.3602(67) no
C2 H2 0.9000 no
C4 H4 0.9000 no
C5 H5 0.9000 no
C6 H6 0.9000 no

loop_
_geom_torsion_atom_site_label_1
_geom_torsion_atom_site_label_2
_geom_torsion_atom_site_label_3
_geom_torsion_atom_site_label_4
_geom_torsion
_geom_torsion_publ_flag
C16 O5 C13 C14 -0.02 no
C13 O5 C16 C15 0.00 no
C13 O5 C16 O8 -180.00 no
C16 O5 C13 C12 -120.02 no
C4 N1 C6 C5 0.00 no
C6 N1 C4 C3 0.00 no
O3 C11 C12 C13 -58.62 no
O3 C11 C12 O4 -171.51 no
C11 C12 C13 O5 -43.82 no
O4 C12 C13 C14 -55.40 no
C11 C12 C13 C14 -160.12 no
O4 C12 C13 O5 60.89 no
C12 C13 C14 C15 123.55 no
C12 C13 C14 O6 -56.45 no
O5 C13 C14 O6 179.98 no
O5 C13 C14 C15 0.00 no
O6 C14 C15 O7 0.00 no
O6 C14 C15 C16 -180.00 no
C13 C14 C15 C16 0.00 no
C13 C14 C15 O7 -180.00 no
C14 C15 C16 O8 -180.00 no
O7 C15 C16 O8 0.00 no
C14 C15 C16 O5 0.00 no
O7 C15 C16 O5 180.00 no
C5 C2 C3 C4 0.00 no
C3 C2 C5 C6 0.00 no
C5 C2 C3 C7 -180.00 no
C2 C3 C7 O1 7.46 no
C2 C3 C4 N1 0.00 no
C4 C3 C7 O1 -172.54 no
C4 C3 C7 O2 7.46 no
C2 C3 C7 O2 -172.54 no
C7 C3 C4 N1 -180.00 no
C2 C5 C6 N1 0.00 no
